data_9015151
loop_
_publ_author_name
'Steele, I. M.'

_publ_section_title
;
 Arrojadite: variations in space group and composition
 based on four new refinements
 Sample: arropala
;
_journal_name_full 'General Meeting of the International Mineralogical Association'
_journal_page_first MO2
_journal_page_last 117
_journal_volume 18
_journal_year 2002
_chemical_compound_source 'Palermo No. 1 mine, Groton, New Hampshire, USA'
_chemical_formula_sum 'Al Ba0.06 Ca0.23 Fe11.69 K0.68 Mg1.85 Na4.459 O50 P12 Sr0.23'
_chemical_name_mineral Arrojadite-(KNa)
_space_group_IT_number 9
_symmetry_space_group_name_Hall 'C -2yc'
_symmetry_space_group_name_H-M 'C 1 c 1'
_cell_angle_alpha 90.00
_cell_angle_beta 105.943
_cell_angle_gamma 90.00
_cell_length_a 16.531
_cell_length_b 10.0040
_cell_length_c 24.644
_cell_formula_units_Z 4
_cell_volume 3918.766
_database_code_amcsd 0012658
_exptl_crystal_density_diffrn 3.497
_cod_original_cell_volume 3918.765
_cod_original_sg_symbol_H-M 'C c'
_cod_original_formula_sum 'Al Sr.23 Ca.23 Fe11.69 Ba.06 K.68 Na4.459 Mg1.85 P12 O50'
_cod_database_code 9015151

loop_
_space_group_symop_operation_xyz
x,y,z
1/2+x,1/2+y,z
x,-y,1/2+z
1/2+x,1/2-y,1/2+z

loop_
_atom_site_aniso_label
_atom_site_aniso_U_11
_atom_site_aniso_U_22
_atom_site_aniso_U_33
_atom_site_aniso_U_12
_atom_site_aniso_U_13
_atom_site_aniso_U_23
Al 0.00550 0.00280 0.00640 -0.00030 0.00180 0.00020
Sr 0.01490 0.01140 0.01480 0.00140 0.00430 0.00100
Ca 0.01490 0.01140 0.01480 0.00140 0.00430 0.00100
Fe 0.01490 0.01140 0.01480 0.00140 0.00430 0.00100
Ba 0.01200 0.02870 0.02140 0.00370 0.00940 0.00330
K1A 0.01200 0.02870 0.02140 0.00370 0.00940 0.00330
Na1 0.01500 0.02400 0.01700 0.01370 0.00510 0.01100
Na2A 0.04500 0.00620 0.01230 -0.00480 -0.00990 0.00190
Na2B 0.01550 0.00410 0.00740 -0.00180 -0.00100 0.00000
Na3A 0.01500 0.00580 0.01120 -0.00180 -0.00090 -0.00080
Na3B 0.00990 0.01290 0.00970 -0.00210 -0.00140 -0.00220
Fe1 0.00730 0.00600 0.00960 -0.00150 0.00270 -0.00320
Mg1 0.00730 0.00600 0.00960 -0.00150 0.00270 -0.00320
Fe2A 0.01410 0.00670 0.00690 -0.00190 0.00100 -0.00150
Mg2A 0.01410 0.00670 0.00690 -0.00190 0.00100 -0.00150
Fe2B 0.00810 0.00560 0.00540 -0.00050 -0.00010 -0.00050
Mg2B 0.00810 0.00560 0.00540 -0.00050 -0.00010 -0.00050
Fe3A 0.00700 0.00390 0.00530 0.00010 0.00120 -0.00060
Mg3A 0.00700 0.00390 0.00530 0.00010 0.00120 -0.00060
Fe3B 0.00600 0.00280 0.00500 0.00080 0.00010 0.00090
Mg3B 0.00600 0.00280 0.00500 0.00080 0.00010 0.00090
Fe4A 0.00630 0.00280 0.00470 0.00130 0.00080 0.00020
Mg4A 0.00630 0.00280 0.00470 0.00130 0.00080 0.00020
Fe4B 0.00580 0.00400 0.00740 0.00030 0.00070 -0.00050
Mg4B 0.00580 0.00400 0.00740 0.00030 0.00070 -0.00050
Fe5A 0.00590 0.00400 0.00500 0.00000 0.00070 -0.00100
Mg5A 0.00590 0.00400 0.00500 0.00000 0.00070 -0.00100
Fe5B 0.00640 0.00460 0.00600 -0.00020 0.00090 0.00060
Mg5B 0.00640 0.00460 0.00600 -0.00020 0.00090 0.00060
Fe6A 0.00930 0.00840 0.00550 -0.00090 0.00140 0.00040
Mg6A 0.00930 0.00840 0.00550 -0.00090 0.00140 0.00040
Fe6B 0.00850 0.00590 0.00520 0.00040 0.00150 0.00020
Mg6B 0.00850 0.00590 0.00520 0.00040 0.00150 0.00020
Fe7A 0.00850 0.00710 0.00400 0.00270 0.00100 -0.00070
Mg7A 0.00850 0.00710 0.00400 0.00270 0.00100 -0.00070
Fe7B 0.00780 0.00620 0.00480 -0.00140 0.00110 0.00080
Mg7B 0.00780 0.00620 0.00480 -0.00140 0.00110 0.00080
P1A 0.00720 0.00350 0.00520 -0.00010 0.00180 -0.00050
P1B 0.00950 0.00440 0.00690 -0.00150 0.00350 -0.00050
P2A 0.00730 0.00330 0.00530 0.00000 0.00160 0.00040
P2B 0.00610 0.00350 0.00450 -0.00050 0.00080 -0.00050
P3A 0.00560 0.00340 0.00410 0.00030 0.00080 0.00040
P3B 0.00580 0.00330 0.00570 -0.00080 0.00100 -0.00020
P4A 0.00610 0.00280 0.00450 -0.00010 0.00160 -0.00070
P4B 0.00710 0.00340 0.00480 0.00060 0.00020 0.00090
P5A 0.00860 0.00370 0.00460 0.00150 0.00080 -0.00040
P5B 0.00640 0.00440 0.00690 -0.00060 0.00140 0.00030
P6A 0.01140 0.00240 0.00770 0.00040 -0.00110 -0.00050
P6B 0.00790 0.00540 0.00760 -0.00160 -0.00260 0.00000
O1A 0.02000 0.03800 0.00630 -0.00400 0.00150 0.00370
O1B 0.01400 0.00710 0.00920 0.00150 -0.00140 -0.00080
O2A 0.01000 0.00330 0.00780 0.00190 0.00280 0.00040
O2B 0.01100 0.00530 0.01040 -0.00110 0.00500 0.00000
O3A 0.01300 0.00750 0.01340 -0.00200 0.00700 -0.00150
O3B 0.00520 0.00540 0.00940 0.00010 0.00130 -0.00340
O4A 0.02100 0.00910 0.02500 0.00180 0.01570 -0.00020
O4B 0.02100 0.01200 0.01440 0.00410 0.01220 0.00480
O5A 0.01100 0.00570 0.00760 -0.00180 0.00410 -0.00090
O5B 0.01100 0.00490 0.01100 -0.00240 0.00480 -0.00670
O6A 0.01100 0.00510 0.01160 0.00200 0.00520 0.00200
O6B 0.01200 0.00620 0.00750 0.00050 0.00240 0.00090
O7A 0.00800 0.01170 0.00840 0.00380 0.00120 0.00330
O7B 0.01100 0.00480 0.00580 -0.00280 -0.00070 0.00080
O8A 0.00450 0.00570 0.00840 -0.00240 0.00500 -0.00070
O8B 0.00800 0.00470 0.00570 -0.00110 -0.00130 0.00030
O9A 0.00800 0.00560 0.00780 0.00080 0.00300 -0.00180
O9B 0.01200 0.00670 0.00980 -0.00140 0.00590 0.00040
O10A 0.01200 0.00180 0.00700 0.00190 0.00210 0.00180
O10B 0.00590 0.00520 0.00550 -0.00160 -0.00070 -0.00190
O11A 0.01000 0.00800 0.00530 -0.00140 0.00200 -0.00220
O11B 0.01200 0.00700 0.00870 -0.00010 0.00190 0.00430
O12A 0.00440 0.00600 0.01100 -0.00260 0.00310 -0.00320
O12B 0.01000 0.00490 0.01400 0.00050 0.00160 -0.00280
O13A 0.01200 0.00390 0.00690 0.00240 0.00360 -0.00030
O13B 0.01100 0.00600 0.00550 0.00070 0.00230 -0.00210
O14A 0.00690 0.00550 0.00520 -0.00030 -0.00030 0.00160
O14B 0.01200 0.00420 0.00680 0.00070 0.00440 -0.00030
O15A 0.00400 0.01030 0.01170 -0.00010 -0.00060 -0.00120
O15B 0.00700 0.00670 0.01040 -0.00240 0.00050 0.00150
O16A 0.00780 0.00190 0.00580 0.00060 0.00190 -0.00160
O16B 0.00800 0.00500 0.00520 0.00150 -0.00070 0.00140
O17A 0.01800 0.00560 0.01230 0.00130 -0.00580 0.00000
O17B 0.02700 0.00470 0.01400 0.00060 -0.00700 0.00280
O18A 0.01000 0.00890 0.00790 0.00120 0.00090 -0.00020
O18B 0.00900 0.00880 0.01030 -0.00300 -0.00400 0.00480
O19A 0.00900 0.01200 0.01080 0.00140 0.00210 -0.00430
O19B 0.00900 0.01900 0.00980 0.00420 0.00390 -0.00230
O20A 0.01400 0.01500 0.00930 -0.00570 0.00340 0.00040
O20B 0.01600 0.01170 0.00400 -0.00120 0.00240 0.00140
O21A 0.05300 0.02000 0.01000 0.02500 -0.00900 -0.00510
O21B 0.03900 0.01800 0.00900 -0.01900 -0.01000 0.00770
O22A 0.01800 0.00010 0.00910 -0.00320 0.00060 0.00150
O22B 0.01200 0.00580 0.00790 -0.00400 0.00000 0.00060
O23A 0.01400 0.00300 0.00500 0.00050 0.00210 -0.00210
O23B 0.01500 0.01300 0.01200 -0.00770 0.00000 0.00060
O24A 0.01000 0.01100 0.02800 -0.00380 -0.00440 0.00650
O24B 0.01200 0.01000 0.02200 0.00390 -0.00010 -0.00760
O25A 0.00600 0.01100 0.01200 -0.00170 0.00290 -0.00520
O25B 0.01200 0.00250 0.00700 -0.00220 0.00010 -0.00100

loop_
_atom_site_label
_atom_site_fract_x
_atom_site_fract_y
_atom_site_fract_z
_atom_site_occupancy
_atom_site_U_iso_or_equiv
Al 0.26167 0.99887 0.20654 1.00000 0.00490
Sr 0.48669 0.71368 0.18636 0.23000 0.01368
Ca 0.48669 0.71368 0.18636 0.23000 0.01368
Fe 0.48669 0.71368 0.18636 0.54000 0.01368
Ba 0.75613 0.50461 -0.04781 0.06000 0.01970
K1A 0.75613 0.50461 -0.04781 0.51000 0.01970
K1B 0.76050 0.64460 -0.04410 0.17000 0.00820
Na1 0.28040 0.68320 -0.01886 0.58900 0.01870
Na2A 0.13450 0.01180 0.08591 0.94500 0.02470
Na2B 0.87846 0.48930 0.32899 0.94700 0.00980
Na3A 0.26140 0.50230 0.20652 0.99800 0.01150
Na3B 0.55256 0.05390 0.25049 0.98000 0.01160
Fe1 0.98516 0.88337 0.18470 0.96000 0.00750
Mg1 0.98516 0.88337 0.18470 0.04000 0.00750
Fe2A 0.04671 0.51112 -0.06381 0.98000 0.00960
Mg2A 0.04671 0.51112 -0.06381 0.02000 0.00960
Fe2B 0.47272 0.50570 -0.02527 0.91000 0.00670
Mg2B 0.47272 0.50570 -0.02527 0.09000 0.00670
Fe3A 0.37110 0.51504 -0.15429 0.52000 0.00550
Mg3A 0.37110 0.51504 -0.15429 0.48000 0.00550
Fe3B 0.15387 0.51177 0.06580 0.56000 0.00490
Mg3B 0.15387 0.51177 0.06580 0.44000 0.00490
Fe4A 0.23606 0.74611 -0.19800 0.82000 0.00470
Mg4A 0.23606 0.74611 -0.19800 0.18000 0.00470
Fe4B 0.27880 0.74836 0.10850 0.84000 0.00600
Mg4B 0.27880 0.74836 0.10850 0.16000 0.00600
Fe5A 0.22744 0.75219 0.30433 0.99000 0.00510
Mg5A 0.22744 0.75219 0.30433 0.01000 0.00510
Fe5B 0.79347 0.74065 0.10695 0.99000 0.00580
Mg5B 0.79347 0.74065 0.10695 0.01000 0.00580
Fe6A 0.05591 0.80261 0.35348 0.90000 0.00790
Mg6A 0.05591 0.80261 0.35348 0.10000 0.00790
Fe6B 0.96393 0.69474 0.05822 0.93000 0.00660
Mg6B 0.96393 0.69474 0.05822 0.07000 0.00660
Fe7A 0.48162 0.79830 0.04887 0.89000 0.00660
Mg7A 0.48162 0.79830 0.04887 0.11000 0.00660
Fe7B 0.04223 0.78902 -0.13981 0.86000 0.00640
Mg7B 0.04223 0.78902 -0.13981 0.14000 0.00640
P1A 0.87477 0.00588 0.07462 1.00000 0.00520
P1B 0.18060 0.49527 -0.12937 1.00000 0.00670
P2A 0.39013 0.95864 0.13120 1.00000 0.00530
P2B 0.13162 0.96699 -0.21767 1.00000 0.00490
P3A 0.13681 0.74684 0.16906 1.00000 0.00440
P3B 0.88714 0.74808 0.24583 1.00000 0.00500
P4A 0.65834 0.76867 0.16115 1.00000 0.00450
P4B 0.36724 0.73522 0.25388 1.00000 0.00540
P5A 0.88967 0.72444 -0.08280 1.00000 0.00580
P5B 0.12898 0.77651 0.49440 1.00000 0.00600
P6A 0.40234 0.79605 -0.08916 1.00000 0.00790
P6B 0.11464 0.79483 0.00011 1.00000 0.00790
O1A 0.23730 0.46790 -0.06651 1.00000 0.02200
O1B 0.94030 0.04010 0.13059 1.00000 0.01110
O2A 0.14700 0.63500 0.34113 1.00000 0.00690
O2B 0.87230 0.85250 0.06839 1.00000 0.00830
O3A 0.24030 0.56020 -0.15950 1.00000 0.01070
O3B 0.28680 0.55940 0.07475 1.00000 0.00680
O4A 0.10860 0.58280 -0.12411 1.00000 0.01640
O4B 0.40240 0.57520 0.02679 1.00000 0.01440
O5A 0.13410 0.84640 -0.17891 1.00000 0.00790
O5B 0.38640 0.83850 0.09027 1.00000 0.00860
O6A 0.38480 0.09490 0.10266 1.00000 0.00860
O6B 0.13970 0.10150 -0.18755 1.00000 0.00860
O7A 0.47010 0.93590 0.17945 1.00000 0.00970
O7B 0.05020 0.96300 -0.26660 1.00000 0.00780
O8A 0.30800 0.94120 0.15010 1.00000 0.00560
O8B 0.21090 0.94320 -0.23855 1.00000 0.00660
O9A 0.17550 0.66550 0.12955 1.00000 0.00680
O9B 0.84380 0.83320 0.28145 1.00000 0.00890
O10A 0.16620 0.89250 0.17222 1.00000 0.00690
O10B 0.85710 0.60270 0.24318 1.00000 0.00590
O11A 0.15950 0.68030 0.22693 1.00000 0.00760
O11B 0.86820 0.81190 0.18562 1.00000 0.00930
O12A 0.03940 0.75090 0.14521 1.00000 0.00690
O12B 0.98350 0.75490 0.26869 1.00000 0.01010
O13A 0.66590 0.81870 0.22086 1.00000 0.00750
O13B 0.35580 0.68560 0.19318 1.00000 0.00740
O14A 0.69460 0.87210 0.12729 1.00000 0.00630
O14B 0.33270 0.63070 0.28725 1.00000 0.00750
O15A 0.56640 0.73470 0.13112 1.00000 0.00930
O15B 0.46010 0.76500 0.27885 1.00000 0.00850
O16A 0.71450 0.64340 0.16005 1.00000 0.00520
O16B 0.31040 0.85830 0.25525 1.00000 0.00660
O17A 0.89460 0.87880 -0.08334 1.00000 0.01380
O17B 0.11840 0.62320 0.49746 1.00000 0.01760
O18A 0.80710 0.67770 -0.12400 1.00000 0.00920
O18B 0.21230 0.82170 0.53560 1.00000 0.01080
O19A 0.96220 0.66470 -0.10367 1.00000 0.01050
O19B 0.05530 0.84060 0.51341 1.00000 0.01250
O20A 0.89430 0.67290 -0.02411 1.00000 0.01290
O20B 0.12670 0.82170 0.43494 1.00000 0.01070
O21A 0.40680 0.84610 -0.03002 1.00000 0.03100
O21B 0.10210 0.85340 -0.05808 1.00000 0.02540
O22A 0.41210 0.64400 -0.08930 1.00000 0.00960
O22B 0.10910 0.64070 -0.00151 1.00000 0.00920
O23A 0.31880 0.83780 -0.12982 1.00000 0.00750
O23B 0.20150 0.83540 0.03764 1.00000 0.01390
O24A 0.47410 0.85900 -0.10990 1.00000 0.01830
O24B 0.04360 0.84980 0.02553 1.00000 0.01540
O25A 0.49340 0.49750 -0.15736 1.00000 0.00950
O25B 0.03050 0.49890 0.07229 1.00000 0.00770

loop_
_cod_related_entry_id
_cod_related_entry_database
_cod_related_entry_code
1 AMCSD 0012658
